data_1512101
loop_
_publ_author_name
'Lin, Chi-Hui'
'Yang, Ding-Yah'

_publ_section_title
;
 Synthesis of coumarin/pyrrole-fused heterocycles and their photochemical
 and redox-switching properties.
;
_journal_issue 11
_journal_name_full 'Organic letters'
_journal_page_first 2802
_journal_page_last 2805
_journal_paper_doi 10.1021/ol401138q
_journal_volume 15
_journal_year 2013
_chemical_formula_moiety 'C22 H22 N2 O4'
_chemical_formula_sum 'C22 H22 N2 O4'
_chemical_formula_weight 378.42
_space_group_IT_number 2
_symmetry_cell_setting triclinic
_symmetry_Int_Tables_number 2
_symmetry_space_group_name_Hall '-P 1'
_symmetry_space_group_name_H-M 'P -1'
_atom_sites_solution_hydrogens geom
_atom_sites_solution_primary direct
_atom_sites_solution_secondary difmap
_audit_creation_method SHELXL-97
_cell_angle_alpha 75.437(7)
_cell_angle_beta 80.472(6)
_cell_angle_gamma 76.649(8)
_cell_formula_units_Z 2
_cell_length_a 7.3464(6)
_cell_length_b 10.8853(10)
_cell_length_c 12.7617(8)
_cell_measurement_reflns_used 2008
_cell_measurement_temperature 297(2)
_cell_measurement_theta_max 29.1474
_cell_measurement_theta_min 2.8406
_cell_volume 954.76(14)
_computing_cell_refinement
; 
CrysAlis RED, Oxford Diffraction Ltd., 
Version 1.171.32.29 (release 10-06-2008 CrysAlis171 .NET) 
(compiled Jun 10 2008,16:49:55) 
;
_computing_data_collection
; 
CrysAlis CCD, Oxford Diffraction Ltd., 
Version 1.171.32.29 (release 10-06-2008 CrysAlis171 .NET) 
(compiled Jun 10 2008,16:49:55) 
;
_computing_data_reduction
; 
CrysAlis RED, Oxford Diffraction Ltd., 
Version 1.171.32.29 (release 10-06-2008 CrysAlis171 .NET) 
(compiled Jun 10 2008,16:49:55) 
;
_computing_molecular_graphics 'Bruker SHELXTL'
_computing_publication_material 'Bruker SHELXTL'
_computing_structure_refinement 'SHELXL-97 (Sheldrick, 2008)'
_computing_structure_solution 'SHELXS-97 (Sheldrick, 2008)'
_diffrn_ambient_temperature 297(2)
_diffrn_measured_fraction_theta_full 0.999
_diffrn_measured_fraction_theta_max 0.853
_diffrn_measurement_device_type 'CCD detector'
_diffrn_measurement_method '\w scans'
_diffrn_radiation_monochromator graphite
_diffrn_radiation_probe x-ray
_diffrn_radiation_type MoK\a
_diffrn_radiation_wavelength 0.71073
_diffrn_reflns_av_R_equivalents 0.0301
_diffrn_reflns_av_sigmaI/netI 0.0522
_diffrn_reflns_limit_h_max 9
_diffrn_reflns_limit_h_min -9
_diffrn_reflns_limit_k_max 14
_diffrn_reflns_limit_k_min -13
_diffrn_reflns_limit_l_max 17
_diffrn_reflns_limit_l_min -16
_diffrn_reflns_number 8517
_diffrn_reflns_theta_full 26.00
_diffrn_reflns_theta_max 29.21
_diffrn_reflns_theta_min 2.85
_diffrn_source 'fine-focus sealed tube'
_exptl_absorpt_coefficient_mu 0.091
_exptl_absorpt_correction_T_max 1.00000
_exptl_absorpt_correction_T_min 0.97661
_exptl_absorpt_correction_type multi-scan
_exptl_absorpt_process_details
; 
CrysAlisPro, Agilent Technologies, 
Version 1.171.35.19 (release 27-10-2011 CrysAlis171 .NET) 
(compiled Oct 27 2011,15:02:11) 
Empirical absorption correction using spherical harmonics, 
 implemented in SCALE3 ABSPACK scaling algorithm. 
;
_exptl_crystal_colour red
_exptl_crystal_density_diffrn 1.316
_exptl_crystal_density_method 'not measured'
_exptl_crystal_description parallelepiped
_exptl_crystal_F_000 400
_exptl_crystal_size_max 0.46
_exptl_crystal_size_mid 0.40
_exptl_crystal_size_min 0.16
_refine_diff_density_max 0.265
_refine_diff_density_min -0.251
_refine_diff_density_rms 0.058
_refine_ls_extinction_method none
_refine_ls_goodness_of_fit_ref 1.017
_refine_ls_hydrogen_treatment mixed
_refine_ls_matrix_type full
_refine_ls_number_parameters 281
_refine_ls_number_reflns 4409
_refine_ls_number_restraints 0
_refine_ls_restrained_S_all 1.017
_refine_ls_R_factor_all 0.0949
_refine_ls_R_factor_gt 0.0605
_refine_ls_shift/su_max 0.005
_refine_ls_shift/su_mean 0.000
_refine_ls_structure_factor_coef Fsqd
_refine_ls_weighting_details 'calc w=1/[\s^2^(Fo^2^)+(0.0861P)^2^+0.1314P] where P=(Fo^2^+2Fc^2^)/3'
_refine_ls_weighting_scheme calc
_refine_ls_wR_factor_gt 0.1506
_refine_ls_wR_factor_ref 0.1763
_reflns_number_gt 2928
_reflns_number_total 4409
_reflns_threshold_expression >2sigma(I)
_cod_data_source_file ol401138q_si_005.cif
_cod_data_source_block ch343
_cod_original_cell_volume 954.76(13)
_cod_database_code 1512101

loop_
_symmetry_equiv_pos_as_xyz
'x, y, z'
'-x, -y, -z'

loop_
_atom_site_label
_atom_site_type_symbol
_atom_site_fract_x
_atom_site_fract_y
_atom_site_fract_z
_atom_site_U_iso_or_equiv
_atom_site_adp_type
_atom_site_occupancy
_atom_site_symmetry_multiplicity
_atom_site_calc_flag
_atom_site_refinement_flags
O1 O 0.2891(2) 0.52088(13) 0.89186(10) 0.0410(4) Uani 1 1 d .
O2 O 0.2476(3) 0.32351(16) 0.91978(12) 0.0601(5) Uani 1 1 d .
O3 O 0.4526(2) 0.37469(17) 1.38347(13) 0.0584(5) Uani 1 1 d .
O4 O 0.1825(3) 0.27659(17) 1.25635(12) 0.0665(5) Uani 1 1 d .
N1 N 0.3038(3) 0.96657(18) 0.78402(15) 0.0542(5) Uani 1 1 d .
N2 N 0.2528(2) 0.50696(19) 1.22058(13) 0.0411(4) Uani 1 1 d .
H2A H 0.245(3) 0.425(2) 1.2596(18) 0.050(7) Uiso 1 1 d .
C1 C 0.2806(3) 0.63239(19) 0.92472(15) 0.0338(4) Uani 1 1 d .
C2 C 0.2987(3) 0.7393(2) 0.84175(15) 0.0398(5) Uani 1 1 d .
H2B H 0.3214 0.7310 0.7697 0.048 Uiso 1 1 calc R
C3 C 0.2831(3) 0.8596(2) 0.86530(16) 0.0408(5) Uani 1 1 d .
C4 C 0.2421(3) 0.8671(2) 0.97601(17) 0.0440(5) Uani 1 1 d .
H4A H 0.2236 0.9470 0.9942 0.053 Uiso 1 1 calc R
C5 C 0.2291(3) 0.7590(2) 1.05657(16) 0.0396(5) Uani 1 1 d .
H5A H 0.2026 0.7674 1.1286 0.047 Uiso 1 1 calc R
C6 C 0.2542(3) 0.63537(19) 1.03478(14) 0.0332(4) Uani 1 1 d .
C7 C 0.2434(2) 0.51551(19) 1.11462(14) 0.0327(4) Uani 1 1 d .
C8 C 0.2262(3) 0.40546(19) 1.07930(14) 0.0347(4) Uani 1 1 d .
C9 C 0.2490(3) 0.4089(2) 0.96455(16) 0.0387(5) Uani 1 1 d .
C10 C 0.3600(6) 0.9536(3) 0.6726(2) 0.0736(9) Uani 1 1 d .
H10A H 0.376(5) 1.035(3) 0.628(3) 0.101(11) Uiso 1 1 d .
H10B H 0.263(5) 0.925(3) 0.651(3) 0.093(12) Uiso 1 1 d .
H10C H 0.468(5) 0.884(3) 0.664(2) 0.091(10) Uiso 1 1 d .
C11 C 0.2606(6) 1.0937(3) 0.8071(3) 0.0764(9) Uani 1 1 d .
H11A H 0.269(4) 1.150(3) 0.747(3) 0.090(11) Uiso 1 1 d .
H11B H 0.144(6) 1.109(3) 0.854(3) 0.111(12) Uiso 1 1 d .
H11C H 0.370(7) 1.100(4) 0.860(4) 0.177(19) Uiso 1 1 d .
C12 C 0.3534(3) 0.57918(19) 1.26531(14) 0.0374(5) Uani 1 1 d .
H12A H 0.4270 0.6294 1.2058 0.045 Uiso 1 1 calc R
C13 C 0.2287(3) 0.6686(2) 1.33379(14) 0.0375(5) Uani 1 1 d .
C14 C 0.2825(4) 0.7794(3) 1.3411(2) 0.0671(7) Uani 1 1 d .
H14A H 0.3884 0.8040 1.2975 0.081 Uiso 1 1 calc R
C15 C 0.1818(5) 0.8538(3) 1.4119(3) 0.0845(9) Uani 1 1 d .
H15A H 0.2212 0.9273 1.4168 0.101 Uiso 1 1 calc R
C16 C 0.0232(4) 0.8200(3) 1.4754(2) 0.0701(8) Uani 1 1 d .
H16A H -0.0438 0.8697 1.5241 0.084 Uiso 1 1 calc R
C17 C -0.0358(3) 0.7131(2) 1.46693(18) 0.0572(6) Uani 1 1 d .
H17A H -0.1447 0.6910 1.5087 0.069 Uiso 1 1 calc R
C18 C 0.0663(3) 0.6376(2) 1.39631(16) 0.0438(5) Uani 1 1 d .
H18A H 0.0251 0.5651 1.3908 0.053 Uiso 1 1 calc R
C19 C 0.4871(3) 0.4804(2) 1.34095(15) 0.0434(5) Uani 1 1 d .
C20 C 0.6555(3) 0.5219(3) 1.36069(19) 0.0618(7) Uani 1 1 d .
H20A H 0.7276 0.4522 1.4089 0.093 Uiso 1 1 calc R
H20B H 0.6158 0.5957 1.3932 0.093 Uiso 1 1 calc R
H20C H 0.7317 0.5445 1.2927 0.093 Uiso 1 1 calc R
C21 C 0.2039(3) 0.2836(2) 1.15737(16) 0.0423(5) Uani 1 1 d .
C22 C 0.2121(4) 0.1621(2) 1.1206(2) 0.0540(6) Uani 1 1 d .
H22A H 0.1948 0.0933 1.1830 0.081 Uiso 1 1 calc R
H22B H 0.3324 0.1392 1.0802 0.081 Uiso 1 1 calc R
H22C H 0.1143 0.1758 1.0750 0.081 Uiso 1 1 calc R

loop_
_atom_site_aniso_label
_atom_site_aniso_U_11
_atom_site_aniso_U_22
_atom_site_aniso_U_33
_atom_site_aniso_U_23
_atom_site_aniso_U_13
_atom_site_aniso_U_12
O1 0.0540(9) 0.0399(8) 0.0323(7) -0.0172(6) -0.0015(6) -0.0080(7)
O2 0.0919(13) 0.0548(10) 0.0462(9) -0.0272(8) -0.0015(8) -0.0261(9)
O3 0.0643(11) 0.0550(11) 0.0538(9) -0.0109(8) -0.0102(8) -0.0063(9)
O4 0.1045(15) 0.0618(11) 0.0413(9) -0.0113(8) 0.0017(8) -0.0396(10)
N1 0.0688(14) 0.0389(11) 0.0499(11) -0.0064(9) -0.0049(9) -0.0060(9)
N2 0.0517(11) 0.0466(11) 0.0315(8) -0.0137(8) -0.0013(7) -0.0195(9)
C1 0.0291(10) 0.0380(11) 0.0367(10) -0.0170(9) -0.0034(7) -0.0023(8)
C2 0.0434(12) 0.0430(12) 0.0321(10) -0.0132(9) -0.0030(8) -0.0024(9)
C3 0.0367(11) 0.0400(11) 0.0443(11) -0.0105(10) -0.0057(8) -0.0025(9)
C4 0.0478(13) 0.0370(12) 0.0507(12) -0.0189(10) -0.0074(9) -0.0043(9)
C5 0.0406(11) 0.0437(12) 0.0381(10) -0.0194(9) -0.0031(8) -0.0054(9)
C6 0.0294(10) 0.0386(11) 0.0337(9) -0.0145(8) -0.0037(7) -0.0039(8)
C7 0.0251(9) 0.0439(11) 0.0321(9) -0.0173(8) 0.0021(7) -0.0071(8)
C8 0.0316(10) 0.0400(11) 0.0358(10) -0.0148(9) -0.0023(7) -0.0078(8)
C9 0.0392(11) 0.0407(11) 0.0394(10) -0.0162(9) -0.0034(8) -0.0074(9)
C10 0.104(3) 0.0526(18) 0.0517(16) -0.0003(14) 0.0007(16) -0.0109(19)
C11 0.097(3) 0.0383(15) 0.079(2) -0.0048(15) 0.0159(19) -0.0118(15)
C12 0.0413(11) 0.0465(12) 0.0293(9) -0.0148(9) -0.0010(8) -0.0134(9)
C13 0.0404(11) 0.0449(12) 0.0300(9) -0.0140(9) -0.0018(8) -0.0093(9)
C14 0.0673(17) 0.0713(17) 0.0767(17) -0.0433(14) 0.0202(13) -0.0323(14)
C15 0.092(2) 0.074(2) 0.106(2) -0.0595(18) 0.0154(18) -0.0294(17)
C16 0.077(2) 0.0683(18) 0.0626(16) -0.0367(14) 0.0068(13) 0.0035(15)
C17 0.0500(14) 0.0603(16) 0.0489(13) -0.0109(12) 0.0082(10) 0.0026(12)
C18 0.0418(12) 0.0449(12) 0.0431(11) -0.0109(9) -0.0002(9) -0.0079(9)
C19 0.0458(13) 0.0553(14) 0.0311(10) -0.0207(10) 0.0014(8) -0.0058(10)
C20 0.0555(15) 0.0882(19) 0.0488(13) -0.0210(13) -0.0142(11) -0.0162(14)
C21 0.0407(12) 0.0478(13) 0.0431(11) -0.0156(10) -0.0017(9) -0.0140(10)
C22 0.0619(15) 0.0461(13) 0.0581(13) -0.0153(11) -0.0040(11) -0.0168(11)

loop_
_atom_type_symbol
_atom_type_description
_atom_type_scat_dispersion_real
_atom_type_scat_dispersion_imag
_atom_type_scat_source
C C 0.0033 0.0016 'International Tables Vol C Tables 4.2.6.8 and 6.1.1.4'
H H 0.0000 0.0000 'International Tables Vol C Tables 4.2.6.8 and 6.1.1.4'
N N 0.0061 0.0033 'International Tables Vol C Tables 4.2.6.8 and 6.1.1.4'
O O 0.0106 0.0060 'International Tables Vol C Tables 4.2.6.8 and 6.1.1.4'

loop_
_geom_angle_atom_site_label_1
_geom_angle_atom_site_label_2
_geom_angle_atom_site_label_3
_geom_angle
C1 O1 C9 122.16(14)
C3 N1 C11 120.7(2)
C3 N1 C10 120.1(2)
C11 N1 C10 119.2(2)
C7 N2 C12 126.78(17)
C7 N2 H2A 109.9(14)
C12 N2 H2A 116.6(14)
O1 C1 C2 115.16(15)
O1 C1 C6 121.34(17)
C2 C1 C6 123.50(18)
C1 C2 C3 120.24(17)
C1 C2 H2B 119.9
C3 C2 H2B 119.9
N1 C3 C2 121.11(18)
N1 C3 C4 121.57(19)
C2 C3 C4 117.31(18)
C5 C4 C3 121.04(19)
C5 C4 H4A 119.5
C3 C4 H4A 119.5
C4 C5 C6 122.44(17)
C4 C5 H5A 118.8
C6 C5 H5A 118.8
C1 C6 C5 115.19(17)
C1 C6 C7 118.34(17)
C5 C6 C7 126.35(16)
N2 C7 C8 119.99(17)
N2 C7 C6 120.92(17)
C8 C7 C6 119.08(15)
C7 C8 C9 119.38(17)
C7 C8 C21 121.38(16)
C9 C8 C21 118.97(17)
O2 C9 O1 112.94(17)
O2 C9 C8 128.67(19)
O1 C9 C8 118.28(17)
N1 C10 H10A 109(2)
N1 C10 H10B 108(2)
H10A C10 H10B 110(3)
N1 C10 H10C 113.7(18)
H10A C10 H10C 113(3)
H10B C10 H10C 102(3)
N1 C11 H11A 109(2)
N1 C11 H11B 113(2)
H11A C11 H11B 115(3)
N1 C11 H11C 109(2)
H11A C11 H11C 109(3)
H11B C11 H11C 102(3)
N2 C12 C13 114.59(17)
N2 C12 C19 107.53(17)
C13 C12 C19 106.45(14)
N2 C12 H12A 109.4
C13 C12 H12A 109.4
C19 C12 H12A 109.4
C18 C13 C14 118.1(2)
C18 C13 C12 121.41(19)
C14 C13 C12 120.33(19)
C15 C14 C13 121.0(2)
C15 C14 H14A 119.5
C13 C14 H14A 119.5
C16 C15 C14 120.2(3)
C16 C15 H15A 119.9
C14 C15 H15A 119.9
C15 C16 C17 119.8(2)
C15 C16 H16A 120.1
C17 C16 H16A 120.1
C16 C17 C18 120.1(2)
C16 C17 H17A 120.0
C18 C17 H17A 120.0
C13 C18 C17 120.8(2)
C13 C18 H18A 119.6
C17 C18 H18A 119.6
O3 C19 C20 122.4(2)
O3 C19 C12 120.3(2)
C20 C19 C12 117.3(2)
C19 C20 H20A 109.5
C19 C20 H20B 109.5
H20A C20 H20B 109.5
C19 C20 H20C 109.5
H20A C20 H20C 109.5
H20B C20 H20C 109.5
O4 C21 C8 121.12(19)
O4 C21 C22 117.13(19)
C8 C21 C22 121.73(18)
C21 C22 H22A 109.5
C21 C22 H22B 109.5
H22A C22 H22B 109.5
C21 C22 H22C 109.5
H22A C22 H22C 109.5
H22B C22 H22C 109.5

loop_
_geom_bond_atom_site_label_1
_geom_bond_atom_site_label_2
_geom_bond_distance
O1 C1 1.366(2)
O1 C9 1.393(2)
O2 C9 1.210(2)
O3 C19 1.208(3)
O4 C21 1.232(2)
N1 C3 1.370(3)
N1 C11 1.440(3)
N1 C10 1.446(3)
N2 C7 1.344(2)
N2 C12 1.457(2)
N2 H2A 0.91(2)
C1 C2 1.377(3)
C1 C6 1.393(2)
C2 C3 1.391(3)
C2 H2B 0.9300
C3 C4 1.414(3)
C4 C5 1.364(3)
C4 H4A 0.9300
C5 C6 1.407(3)
C5 H5A 0.9300
C6 C7 1.449(3)
C7 C8 1.419(3)
C8 C9 1.438(3)
C8 C21 1.470(3)
C10 H10A 0.95(4)
C10 H10B 0.94(4)
C10 H10C 0.97(3)
C11 H11A 0.86(3)
C11 H11B 0.97(4)
C11 H11C 1.15(5)
C12 C13 1.517(3)
C12 C19 1.535(3)
C12 H12A 0.9800
C13 C18 1.382(3)
C13 C14 1.381(3)
C14 C15 1.375(4)
C14 H14A 0.9300
C15 C16 1.373(4)
C15 H15A 0.9300
C16 C17 1.366(4)
C16 H16A 0.9300
C17 C18 1.383(3)
C17 H17A 0.9300
C18 H18A 0.9300
C19 C20 1.488(3)
C20 H20A 0.9600
C20 H20B 0.9600
C20 H20C 0.9600
C21 C22 1.496(3)
C22 H22A 0.9600
C22 H22B 0.9600
C22 H22C 0.9600
